data_7248080
loop_
_publ_author_name
'Shore, Madeline C.'
'Nicholas, Aaron D.'
'Vasiliu, Monica'
'Edwards, Kyle C.'
'de Melo, Gabriel F.'
'Bertke, Jeffery A.'
'Dixon, David A.'
'Knope, Karah E.'

_publ_section_title
;
 Structural chemistry of penta- and hexanitrato thorium(iv) complexes
 isolated using N--H donors
;
_journal_issue 10
_journal_name_full CrystEngComm
_journal_page_first 1380
_journal_page_last 1398
_journal_paper_doi 10.1039/D3CE01319G
_journal_volume 26
_journal_year 2024
_chemical_formula_moiety 'H4 N5 O17 Th, C4 H12 N2, N O3'
_chemical_formula_sum 'C4 H16 N8 O20 Th'
_chemical_formula_weight 728.29
_space_group_crystal_system monoclinic
_space_group_IT_number 14
_space_group_name_Hall '-P 2ybc'
_space_group_name_H-M_alt 'P 1 21/c 1'
_atom_sites_solution_hydrogens mixed
_atom_sites_solution_primary intrinsic
_audit_creation_method SHELXL-2018/3
_audit_update_record
;
2023-09-06 deposited with the CCDC.	2024-02-01 downloaded from the CCDC.
;
_cell_angle_alpha 90
_cell_angle_beta 97.576(3)
_cell_angle_gamma 90
_cell_formula_units_Z 4
_cell_length_a 6.8020(5)
_cell_length_b 21.332(2)
_cell_length_c 13.2767(12)
_cell_measurement_reflns_used 9693
_cell_measurement_temperature 100(2)
_cell_measurement_theta_max 27.92
_cell_measurement_theta_min 2.46
_cell_volume 1909.6(3)
_computing_cell_refinement 'SAINT V8.37A (Bruker, 2005)'
_computing_data_collection 'APEX3 V2016.5-0 (Bruker, 2016)'
_computing_data_reduction
; 
SAINT V8.37A, XPREP v2014/2, SADABS V2016/2 (Bruker, 2016) 
;
_computing_molecular_graphics 'SHELXLE v932 (Hubschle, 2011)'
_computing_publication_material 'XCIF V2014-2 (Bruker, 2014)'
_computing_structure_refinement 'SHELX-2018-3 (Sheldrick, 2015)'
_computing_structure_solution 'SHELX-2014-5 (Sheldrick, 2015)'
_diffrn_ambient_temperature 100(2)
_diffrn_measured_fraction_theta_full 1.000
_diffrn_measured_fraction_theta_max 0.998
_diffrn_measurement_device 'Bruker D8 Quest/Photon 100'
_diffrn_measurement_method 'profile data from \f and \w scans'
_diffrn_radiation_monochromator 'multilayer mirrors'
_diffrn_radiation_source 'microfocus sealed tube'
_diffrn_radiation_type MoK\a
_diffrn_radiation_wavelength 0.71073
_diffrn_reflns_av_R_equivalents 0.0428
_diffrn_reflns_av_unetI/netI 0.0171
_diffrn_reflns_Laue_measured_fraction_full 1.000
_diffrn_reflns_Laue_measured_fraction_max 0.998
_diffrn_reflns_limit_h_max 8
_diffrn_reflns_limit_h_min -8
_diffrn_reflns_limit_k_max 28
_diffrn_reflns_limit_k_min -28
_diffrn_reflns_limit_l_max 17
_diffrn_reflns_limit_l_min -17
_diffrn_reflns_number 58650
_diffrn_reflns_point_group_measured_fraction_full 1.000
_diffrn_reflns_point_group_measured_fraction_max 0.998
_diffrn_reflns_theta_full 25.242
_diffrn_reflns_theta_max 27.903
_diffrn_reflns_theta_min 1.818
_exptl_absorpt_coefficient_mu 7.931
_exptl_absorpt_correction_T_max 0.59538
_exptl_absorpt_correction_T_min 0.27178
_exptl_absorpt_correction_type multi-scan
_exptl_absorpt_process_details 'SADABS V2016/2 (Bruker, 2016)'
_exptl_crystal_colour colourless
_exptl_crystal_density_diffrn 2.533
_exptl_crystal_density_method 'not measured'
_exptl_crystal_description Block
_exptl_crystal_F_000 1384
_exptl_crystal_size_max 0.218
_exptl_crystal_size_mid 0.171
_exptl_crystal_size_min 0.083
_refine_diff_density_max 0.365
_refine_diff_density_min -1.270
_refine_diff_density_rms 0.127
_refine_ls_extinction_method none
_refine_ls_goodness_of_fit_ref 1.124
_refine_ls_hydrogen_treatment mixed
_refine_ls_matrix_type full
_refine_ls_number_parameters 310
_refine_ls_number_reflns 4548
_refine_ls_number_restraints 0
_refine_ls_restrained_S_all 1.124
_refine_ls_R_factor_all 0.0160
_refine_ls_R_factor_gt 0.0142
_refine_ls_shift/su_max 0.008
_refine_ls_shift/su_mean 0.000
_refine_ls_structure_factor_coef Fsqd
_refine_ls_weighting_details 'w=1/[\s^2^(Fo^2^)+(0.0121P)^2^+1.8689P] where P=(Fo^2^+2Fc^2^)/3'
_refine_ls_weighting_scheme calc
_refine_ls_wR_factor_gt 0.0340
_refine_ls_wR_factor_ref 0.0346
_reflns_Friedel_coverage 0.000
_reflns_number_gt 4275
_reflns_number_total 4548
_reflns_threshold_expression 'I > 2\s(I)'
_cod_data_source_file d3ce01319g2.cif
_cod_data_source_block B21057_a
_cod_depositor_comments 'Adding full bibliography for 7248080--7248089.cif.'
_cod_original_sg_symbol_H-M 'P 21/c'
_cod_database_code 7248080
_shelx_shelxl_version_number 2018/3
_shelx_space_group_comment
;
The symmetry employed for this shelxl refinement is uniquely defined
by the following loop, which should always be used as a source of
symmetry information in preference to the above space-group names.
They are only intended as comments.
;
_shelx_estimated_absorpt_t_min 0.277
_shelx_estimated_absorpt_t_max 0.559

loop_
_space_group_symop_operation_xyz
'x, y, z'
'-x, y+1/2, -z+1/2'
'-x, -y, -z'
'x, -y-1/2, z-1/2'

loop_
_atom_site_label
_atom_site_type_symbol
_atom_site_fract_x
_atom_site_fract_y
_atom_site_fract_z
_atom_site_U_iso_or_equiv
_atom_site_adp_type
_atom_site_occupancy
_atom_site_site_symmetry_order
_atom_site_calc_flag
_atom_site_refinement_flags_posn
_atom_site_refinement_flags_adp
_atom_site_refinement_flags_occupancy
_atom_site_disorder_assembly
_atom_site_disorder_group
Th1 Th 0.88275(2) 0.24580(2) 0.72581(2) 0.00616(3) Uani 1 1 d . . . . .
N1 N 0.9776(3) 0.35906(8) 0.85778(13) 0.0107(3) Uani 1 1 d . . . . .
O1 O 0.8192(2) 0.32716(7) 0.86152(11) 0.0113(3) Uani 1 1 d . . . . .
O2 O 1.1070(2) 0.33342(7) 0.80976(11) 0.0118(3) Uani 1 1 d . . . . .
O3 O 1.0008(2) 0.41101(7) 0.89568(12) 0.0157(3) Uani 1 1 d . . . . .
N11 N 0.6027(3) 0.35493(8) 0.66700(13) 0.0114(4) Uani 1 1 d . . . . .
O11 O 0.5368(2) 0.30152(7) 0.69382(11) 0.0108(3) Uani 1 1 d . . . . .
O12 O 0.7877(2) 0.35656(7) 0.66006(11) 0.0114(3) Uani 1 1 d . . . . .
O13 O 0.4950(2) 0.39972(7) 0.65010(14) 0.0224(4) Uani 1 1 d . . . . .
N21 N 0.5835(3) 0.21130(8) 0.54420(13) 0.0097(3) Uani 1 1 d . . . . .
O21 O 0.7176(2) 0.25313(6) 0.53706(12) 0.0101(3) Uani 1 1 d . . . . .
O22 O 0.5970(2) 0.18254(7) 0.62900(11) 0.0111(3) Uani 1 1 d . . . . .
O23 O 0.4531(2) 0.20072(7) 0.47474(11) 0.0142(3) Uani 1 1 d . . . . .
N31 N 0.9437(2) 0.11200(8) 0.65914(13) 0.0101(3) Uani 1 1 d . . . . .
O31 O 0.9925(2) 0.15865(7) 0.60800(11) 0.0123(3) Uani 1 1 d . . . . .
O32 O 0.9094(2) 0.12429(7) 0.74951(11) 0.0111(3) Uani 1 1 d . . . . .
O33 O 0.9259(2) 0.05888(7) 0.62370(12) 0.0151(3) Uani 1 1 d . . . . .
N41 N 1.2109(3) 0.19469(8) 0.88327(13) 0.0091(3) Uani 1 1 d . . . . .
O41 O 1.2402(2) 0.20413(7) 0.79172(11) 0.0106(3) Uani 1 1 d . . . . .
O42 O 1.0435(2) 0.21392(7) 0.90620(11) 0.0102(3) Uani 1 1 d . . . . .
O43 O 1.3311(2) 0.16897(7) 0.94563(11) 0.0138(3) Uani 1 1 d . . . . .
N51 N 0.5857(3) 0.52826(8) 0.68454(14) 0.0127(4) Uani 1 1 d . . . . .
N61 N 0.3476(3) 0.50726(8) 0.06597(14) 0.0120(4) Uani 1 1 d . . . . .
H61A H 0.243415 0.521510 0.021885 0.014 Uiso 1 1 calc R U . . .
H61B H 0.307893 0.504365 0.128615 0.014 Uiso 1 1 calc R U . . .
N71 N 0.0795(3) 0.51792(8) 0.60261(13) 0.0123(4) Uani 1 1 d . . . . .
H71A H 0.185109 0.525490 0.650643 0.015 Uiso 1 1 calc R U . . .
H71B H -0.033195 0.524676 0.631114 0.015 Uiso 1 1 calc R U . . .
O51 O 0.7544(2) 0.51710(8) 0.73502(12) 0.0173(3) Uani 1 1 d . . . . .
O52 O 0.4366(2) 0.52965(8) 0.73209(11) 0.0152(3) Uani 1 1 d . . . . .
O53 O 0.5684(3) 0.53714(8) 0.59217(12) 0.0208(4) Uani 1 1 d . . . . .
C61 C 0.5166(3) 0.55261(10) 0.06954(17) 0.0140(4) Uani 1 1 d . . . . .
H61C H 0.625610 0.539057 0.121853 0.017 Uiso 1 1 calc R U . . .
H61D H 0.472156 0.594647 0.088657 0.017 Uiso 1 1 calc R U . . .
C62 C 0.5916(3) 0.55623(10) -0.03276(16) 0.0124(4) Uani 1 1 d . . . . .
H62A H 0.486009 0.573263 -0.083859 0.015 Uiso 1 1 calc R U . . .
H62B H 0.706547 0.585051 -0.028176 0.015 Uiso 1 1 calc R U . . .
C72 C 0.0850(3) 0.45127(10) 0.56796(16) 0.0122(4) Uani 1 1 d . . . . .
H72A H 0.075870 0.422877 0.626149 0.015 Uiso 1 1 calc R U . . .
H72B H 0.212350 0.443006 0.541951 0.015 Uiso 1 1 calc R U . . .
C74 C 0.0853(3) 0.56169(10) 0.51492(16) 0.0123(4) Uani 1 1 d . . . . .
H74A H 0.212672 0.556580 0.487307 0.015 Uiso 1 1 calc R U . . .
H74B H 0.077174 0.605505 0.538602 0.015 Uiso 1 1 calc R U . . .
O81 O 1.1265(2) 0.28461(8) 0.62068(13) 0.0120(3) Uani 1 1 d . . . . .
H1 H 1.108(4) 0.2839(13) 0.561(2) 0.018 Uiso 1 1 d . U . . .
H2 H 1.230(4) 0.2919(13) 0.643(2) 0.018 Uiso 1 1 d . U . . .
O91 O 0.6568(2) 0.20341(7) 0.83595(12) 0.0109(3) Uani 1 1 d . . . . .
H4 H 0.668(4) 0.2171(13) 0.895(2) 0.016 Uiso 1 1 d . U . . .
H3 H 0.549(4) 0.1997(13) 0.815(2) 0.016 Uiso 1 1 d . U . . .

loop_
_atom_site_aniso_label
_atom_site_aniso_U_11
_atom_site_aniso_U_22
_atom_site_aniso_U_33
_atom_site_aniso_U_23
_atom_site_aniso_U_13
_atom_site_aniso_U_12
Th1 0.00511(4) 0.00749(4) 0.00577(4) 0.00024(2) 0.00035(3) -0.00034(2)
N1 0.0116(9) 0.0110(8) 0.0086(8) 0.0006(6) -0.0019(7) 0.0003(7)
O1 0.0082(7) 0.0131(7) 0.0129(7) -0.0003(6) 0.0020(6) -0.0028(5)
O2 0.0081(7) 0.0147(7) 0.0130(7) -0.0019(6) 0.0028(6) 0.0010(6)
O3 0.0192(8) 0.0101(7) 0.0168(8) -0.0041(6) -0.0011(6) -0.0013(6)
N11 0.0113(9) 0.0094(8) 0.0125(9) -0.0003(7) -0.0019(7) 0.0001(6)
O11 0.0097(7) 0.0097(7) 0.0131(7) 0.0015(6) 0.0020(6) -0.0014(5)
O12 0.0073(7) 0.0129(7) 0.0135(7) 0.0014(6) -0.0003(6) -0.0021(5)
O13 0.0152(8) 0.0115(8) 0.0379(10) 0.0025(7) -0.0057(7) 0.0047(6)
N21 0.0109(8) 0.0079(8) 0.0102(8) -0.0012(6) 0.0007(7) 0.0015(6)
O21 0.0099(8) 0.0108(7) 0.0097(7) 0.0015(5) 0.0017(6) -0.0024(5)
O22 0.0127(7) 0.0112(7) 0.0091(7) 0.0027(5) 0.0003(6) -0.0004(6)
O23 0.0123(8) 0.0157(8) 0.0125(8) -0.0027(6) -0.0065(6) -0.0009(6)
N31 0.0063(8) 0.0120(8) 0.0112(9) -0.0013(6) -0.0015(7) 0.0017(6)
O31 0.0144(8) 0.0107(7) 0.0122(7) 0.0016(6) 0.0027(6) 0.0000(6)
O32 0.0122(7) 0.0129(7) 0.0084(7) 0.0000(6) 0.0019(6) 0.0005(6)
O33 0.0188(8) 0.0098(7) 0.0155(8) -0.0040(6) -0.0025(6) 0.0017(6)
N41 0.0079(8) 0.0099(8) 0.0093(8) -0.0006(6) 0.0001(6) -0.0016(6)
O41 0.0085(7) 0.0164(7) 0.0072(7) 0.0005(5) 0.0020(5) -0.0010(6)
O42 0.0057(7) 0.0142(7) 0.0108(7) 0.0001(6) 0.0020(5) 0.0018(5)
O43 0.0108(7) 0.0172(8) 0.0130(8) 0.0049(6) 0.0000(6) 0.0033(6)
N51 0.0136(9) 0.0103(8) 0.0142(9) -0.0019(7) 0.0020(7) -0.0012(7)
N61 0.0119(9) 0.0125(9) 0.0117(9) 0.0007(7) 0.0012(7) 0.0028(7)
N71 0.0119(9) 0.0141(9) 0.0105(9) -0.0010(7) 0.0001(7) -0.0010(7)
O51 0.0084(7) 0.0258(9) 0.0171(8) -0.0028(6) -0.0003(6) -0.0012(6)
O52 0.0100(7) 0.0228(8) 0.0131(8) -0.0014(6) 0.0026(6) 0.0012(6)
O53 0.0278(9) 0.0239(9) 0.0116(8) 0.0048(7) 0.0062(7) 0.0038(7)
C61 0.0176(11) 0.0100(10) 0.0146(11) -0.0009(8) 0.0026(9) -0.0015(8)
C62 0.0133(10) 0.0101(10) 0.0138(10) -0.0003(8) 0.0018(8) 0.0001(8)
C72 0.0135(10) 0.0102(9) 0.0128(10) 0.0013(8) 0.0013(8) 0.0021(8)
C74 0.0143(10) 0.0086(10) 0.0137(10) 0.0006(8) 0.0009(8) -0.0020(8)
O81 0.0084(7) 0.0189(8) 0.0084(7) 0.0009(6) -0.0001(6) -0.0033(6)
O91 0.0077(7) 0.0153(8) 0.0097(7) -0.0006(6) 0.0008(6) -0.0011(6)

loop_
_atom_type_symbol
_atom_type_description
_atom_type_scat_dispersion_real
_atom_type_scat_dispersion_imag
_atom_type_scat_source
C C 0.0033 0.0016 'International Tables Vol C Tables 4.2.6.8 and 6.1.1.4'
H H 0.0000 0.0000 'International Tables Vol C Tables 4.2.6.8 and 6.1.1.4'
N N 0.0061 0.0033 'International Tables Vol C Tables 4.2.6.8 and 6.1.1.4'
O O 0.0106 0.0060 'International Tables Vol C Tables 4.2.6.8 and 6.1.1.4'
Th Th -7.2400 8.8979 'International Tables Vol C Tables 4.2.6.8 and 6.1.1.4'

loop_
_geom_angle_atom_site_label_1
_geom_angle_atom_site_label_2
_geom_angle_atom_site_label_3
_geom_angle
_geom_angle_site_symmetry_1
_geom_angle_site_symmetry_3
_geom_angle_publ_flag
O91 Th1 O81 176.48(5) . . ?
O91 Th1 O22 66.97(5) . . ?
O81 Th1 O22 114.66(5) . . ?
O91 Th1 O12 113.29(5) . . ?
O81 Th1 O12 69.78(5) . . ?
O22 Th1 O12 99.97(5) . . ?
O91 Th1 O2 113.29(5) . . ?
O81 Th1 O2 66.03(5) . . ?
O22 Th1 O2 164.91(5) . . ?
O12 Th1 O2 65.64(5) . . ?
O91 Th1 O1 69.67(5) . . ?
O81 Th1 O1 111.05(5) . . ?
O22 Th1 O1 121.19(5) . . ?
O12 Th1 O1 63.97(5) . . ?
O2 Th1 O1 49.65(5) . . ?
O91 Th1 O42 64.49(5) . . ?
O81 Th1 O42 112.40(5) . . ?
O22 Th1 O42 121.64(5) . . ?
O12 Th1 O42 127.72(5) . . ?
O2 Th1 O42 68.65(5) . . ?
O1 Th1 O42 67.65(5) . . ?
O91 Th1 O31 110.50(5) . . ?
O81 Th1 O31 68.24(5) . . ?
O22 Th1 O31 65.28(5) . . ?
O12 Th1 O31 122.12(5) . . ?
O2 Th1 O31 125.39(5) . . ?
O1 Th1 O31 171.41(5) . . ?
O42 Th1 O31 104.40(5) . . ?
O91 Th1 O21 111.91(5) . . ?
O81 Th1 O21 70.78(5) . . ?
O22 Th1 O21 49.44(4) . . ?
O12 Th1 O21 64.04(4) . . ?
O2 Th1 O21 121.85(4) . . ?
O1 Th1 O21 122.64(5) . . ?
O42 Th1 O21 168.20(4) . . ?
O31 Th1 O21 65.63(5) . . ?
O91 Th1 O32 66.31(5) . . ?
O81 Th1 O32 111.25(5) . . ?
O22 Th1 O32 64.86(5) . . ?
O12 Th1 O32 164.17(5) . . ?
O2 Th1 O32 129.84(5) . . ?
O1 Th1 O32 126.76(4) . . ?
O42 Th1 O32 67.30(5) . . ?
O31 Th1 O32 48.93(4) . . ?
O21 Th1 O32 100.90(4) . . ?
O91 Th1 O11 68.95(5) . . ?
O81 Th1 O11 114.54(5) . . ?
O22 Th1 O11 63.44(5) . . ?
O12 Th1 O11 49.32(4) . . ?
O2 Th1 O11 102.07(5) . . ?
O1 Th1 O11 65.06(5) . . ?
O42 Th1 O11 121.99(4) . . ?
O31 Th1 O11 123.34(5) . . ?
O21 Th1 O11 63.50(5) . . ?
O32 Th1 O11 121.05(4) . . ?
O91 Th1 O41 107.72(5) . . ?
O81 Th1 O41 68.77(5) . . ?
O22 Th1 O41 126.52(5) . . ?
O12 Th1 O41 127.14(5) . . ?
O2 Th1 O41 68.39(5) . . ?
O1 Th1 O41 103.17(5) . . ?
O42 Th1 O41 48.99(4) . . ?
O31 Th1 O41 68.42(5) . . ?
O21 Th1 O41 126.99(5) . . ?
O32 Th1 O41 65.05(5) . . ?
O11 Th1 O41 168.23(5) . . ?
O3 N1 O2 122.40(18) . . ?
O3 N1 O1 122.07(18) . . ?
O2 N1 O1 115.51(16) . . ?
O3 N1 Th1 168.03(13) . . ?
O2 N1 Th1 58.20(9) . . ?
O1 N1 Th1 58.55(9) . . ?
N1 O1 Th1 96.38(11) . . ?
N1 O2 Th1 96.86(11) . . ?
O13 N11 O12 123.09(18) . . ?
O13 N11 O11 121.69(18) . . ?
O12 N11 O11 115.22(16) . . ?
O13 N11 Th1 175.66(15) . . ?
O12 N11 Th1 56.56(9) . . ?
O11 N11 Th1 58.86(9) . . ?
N11 O11 Th1 96.20(11) . . ?
N11 O12 Th1 99.02(11) . . ?
O23 N21 O22 122.82(17) . . ?
O23 N21 O21 121.77(17) . . ?
O22 N21 O21 115.41(16) . . ?
O23 N21 Th1 174.69(14) . . ?
O22 N21 Th1 56.79(9) . . ?
O21 N21 Th1 58.88(10) . . ?
N21 O21 Th1 96.15(11) . . ?
N21 O22 Th1 98.67(11) . . ?
O33 N31 O31 122.47(17) . . ?
O33 N31 O32 121.87(17) . . ?
O31 N31 O32 115.63(16) . . ?
O33 N31 Th1 166.10(13) . . ?
O31 N31 Th1 58.36(9) . . ?
O32 N31 Th1 58.97(9) . . ?
N31 O31 Th1 97.01(11) . . ?
N31 O32 Th1 96.24(11) . . ?
O43 N41 O41 123.07(17) . . ?
O43 N41 O42 121.38(17) . . ?
O41 N41 O42 115.54(16) . . ?
N41 O41 Th1 96.71(11) . . ?
N41 O42 Th1 98.28(11) . . ?
O53 N51 O52 121.11(18) . . ?
O53 N51 O51 120.94(18) . . ?
O52 N51 O51 117.94(17) . . ?
C61 N61 C62 110.66(16) . 3_665 ?
C61 N61 H61A 109.5 . . ?
C62 N61 H61A 109.5 3_665 . ?
C61 N61 H61B 109.5 . . ?
C62 N61 H61B 109.5 3_665 . ?
H61A N61 H61B 108.1 . . ?
C72 N71 C74 110.45(16) . . ?
C72 N71 H71A 109.6 . . ?
C74 N71 H71A 109.6 . . ?
C72 N71 H71B 109.6 . . ?
C74 N71 H71B 109.6 . . ?
H71A N71 H71B 108.1 . . ?
N61 C61 C62 110.63(17) . . ?
N61 C61 H61C 109.5 . . ?
C62 C61 H61C 109.5 . . ?
N61 C61 H61D 109.5 . . ?
C62 C61 H61D 109.5 . . ?
H61C C61 H61D 108.1 . . ?
N61 C62 C61 110.87(17) 3_665 . ?
N61 C62 H62A 109.5 3_665 . ?
C61 C62 H62A 109.5 . . ?
N61 C62 H62B 109.5 3_665 . ?
C61 C62 H62B 109.5 . . ?
H62A C62 H62B 108.1 . . ?
N71 C72 C74 110.44(17) . 3_566 ?
N71 C72 H72A 109.6 . . ?
C74 C72 H72A 109.6 3_566 . ?
N71 C72 H72B 109.6 . . ?
C74 C72 H72B 109.6 3_566 . ?
H72A C72 H72B 108.1 . . ?
N71 C74 C72 110.79(17) . 3_566 ?
N71 C74 H74A 109.5 . . ?
C72 C74 H74A 109.5 3_566 . ?
N71 C74 H74B 109.5 . . ?
C72 C74 H74B 109.5 3_566 . ?
H74A C74 H74B 108.1 . . ?
Th1 O81 H1 123(2) . . ?
Th1 O81 H2 121(2) . . ?
H1 O81 H2 115(3) . . ?
Th1 O91 H4 117.1(19) . . ?
Th1 O91 H3 118(2) . . ?
H4 O91 H3 111(3) . . ?

loop_
_geom_bond_atom_site_label_1
_geom_bond_atom_site_label_2
_geom_bond_distance
_geom_bond_site_symmetry_2
_geom_bond_publ_flag
Th1 O91 2.4313(15) . ?
Th1 O81 2.4479(16) . ?
Th1 O22 2.5676(15) . ?
Th1 O12 2.5716(15) . ?
Th1 O2 2.5717(15) . ?
Th1 O1 2.5790(15) . ?
Th1 O42 2.5892(14) . ?
Th1 O31 2.6016(15) . ?
Th1 O21 2.6123(16) . ?
Th1 O32 2.6144(15) . ?
Th1 O11 2.6203(15) . ?
Th1 O41 2.6280(15) . ?
N1 O3 1.219(2) . ?
N1 O2 1.276(2) . ?
N1 O1 1.281(2) . ?
N11 O13 1.207(2) . ?
N11 O12 1.274(2) . ?
N11 O11 1.291(2) . ?
N21 O23 1.213(2) . ?
N21 O22 1.275(2) . ?
N21 O21 1.288(2) . ?
N31 O33 1.227(2) . ?
N31 O31 1.273(2) . ?
N31 O32 1.279(2) . ?
N41 O43 1.215(2) . ?
N41 O41 1.273(2) . ?
N41 O42 1.284(2) . ?
N51 O53 1.231(2) . ?
N51 O52 1.264(2) . ?
N51 O51 1.273(2) . ?
N61 C61 1.498(3) . ?
N61 C62 1.499(3) 3_665 ?
N61 H61A 0.9100 . ?
N61 H61B 0.9100 . ?
N71 C72 1.496(3) . ?
N71 C74 1.497(3) . ?
N71 H71A 0.9100 . ?
N71 H71B 0.9100 . ?
C61 C62 1.515(3) . ?
C61 H61C 0.9900 . ?
C61 H61D 0.9900 . ?
C62 H62A 0.9900 . ?
C62 H62B 0.9900 . ?
C72 C74 1.514(3) 3_566 ?
C72 H72A 0.9900 . ?
C72 H72B 0.9900 . ?
C74 H74A 0.9900 . ?
C74 H74B 0.9900 . ?
O81 H1 0.79(3) . ?
O81 H2 0.74(3) . ?
O91 H4 0.84(3) . ?
O91 H3 0.76(3) . ?
